data_7152786
loop_
_publ_author_name
'Qiu, Guanyinsheng'
'Lu, Yuan'
'Wu, Jie'

_publ_section_title
;
 A concise synthesis of 4-imino-3,4-dihydroquinazolin-2-ylphosphonates via
 a palladium-catalyzed reaction of carbodiimide, isocyanide, and
 phosphite.
;
_journal_issue 5
_journal_name_full 'Organic &amp; biomolecular chemistry'
_journal_page_first 798
_journal_page_last 802
_journal_paper_doi 10.1039/c2ob26979a
_journal_volume 11
_journal_year 2013
_chemical_formula_sum 'C22 H25 Cl2 I N3 O3 P'
_chemical_formula_weight 608.22
_chemical_name_systematic
;
?
;
_space_group_IT_number 14
_symmetry_cell_setting monoclinic
_symmetry_space_group_name_Hall '-P 2ybc'
_symmetry_space_group_name_H-M 'P 1 21/c 1'
_atom_sites_solution_hydrogens geom
_atom_sites_solution_primary direct
_atom_sites_solution_secondary difmap
_audit_creation_method SHELXL-97
_cell_angle_alpha 90.00
_cell_angle_beta 97.576(10)
_cell_angle_gamma 90.00
_cell_formula_units_Z 4
_cell_length_a 17.266(14)
_cell_length_b 8.920(7)
_cell_length_c 16.576(13)
_cell_measurement_reflns_used 855
_cell_measurement_temperature 293(2)
_cell_measurement_theta_max 21.842
_cell_measurement_theta_min 2.575
_cell_volume 2531(3)
_computing_cell_refinement 'Bruker SMART'
_computing_data_collection 'Bruker SMART'
_computing_data_reduction 'Bruker SHELXTL'
_computing_molecular_graphics 'Bruker SHELXTL'
_computing_publication_material 'Bruker SHELXTL'
_computing_structure_refinement 'SHELXL-97 (Sheldrick, 1997)'
_computing_structure_solution 'SHELXS-97 (Sheldrick, 1990)'
_diffrn_ambient_temperature 293(2)
_diffrn_measured_fraction_theta_full 0.998
_diffrn_measured_fraction_theta_max 0.998
_diffrn_measurement_device_type 'CCD area detector'
_diffrn_measurement_method 'phi and omega scans'
_diffrn_radiation_monochromator graphite
_diffrn_radiation_source 'fine-focus sealed tube'
_diffrn_radiation_type MoK\a
_diffrn_radiation_wavelength 0.71073
_diffrn_reflns_av_R_equivalents 0.0730
_diffrn_reflns_av_sigmaI/netI 0.0673
_diffrn_reflns_limit_h_max 20
_diffrn_reflns_limit_h_min -19
_diffrn_reflns_limit_k_max 10
_diffrn_reflns_limit_k_min -7
_diffrn_reflns_limit_l_max 19
_diffrn_reflns_limit_l_min -19
_diffrn_reflns_number 10089
_diffrn_reflns_theta_full 25.01
_diffrn_reflns_theta_max 25.01
_diffrn_reflns_theta_min 2.38
_exptl_absorpt_coefficient_mu 1.568
_exptl_absorpt_correction_T_max 0.9257
_exptl_absorpt_correction_T_min 0.7444
_exptl_absorpt_correction_type multi-scan
_exptl_absorpt_process_details sadabs
_exptl_crystal_colour colorless
_exptl_crystal_density_diffrn 1.596
_exptl_crystal_density_method 'not measured'
_exptl_crystal_description prism
_exptl_crystal_F_000 1216
_exptl_crystal_size_max 0.20
_exptl_crystal_size_mid 0.10
_exptl_crystal_size_min 0.05
_refine_diff_density_max 0.915
_refine_diff_density_min -0.822
_refine_diff_density_rms 0.115
_refine_ls_extinction_method none
_refine_ls_goodness_of_fit_ref 0.951
_refine_ls_hydrogen_treatment constr
_refine_ls_matrix_type full
_refine_ls_number_parameters 299
_refine_ls_number_reflns 4452
_refine_ls_number_restraints 20
_refine_ls_restrained_S_all 0.960
_refine_ls_R_factor_all 0.0736
_refine_ls_R_factor_gt 0.0529
_refine_ls_shift/su_max 0.010
_refine_ls_shift/su_mean 0.001
_refine_ls_structure_factor_coef Fsqd
_refine_ls_weighting_details 'calc w=1/[\s^2^(Fo^2^)+(0.0889P)^2^+0.0000P] where P=(Fo^2^+2Fc^2^)/3'
_refine_ls_weighting_scheme calc
_refine_ls_wR_factor_gt 0.1384
_refine_ls_wR_factor_ref 0.1493
_reflns_number_gt 3034
_reflns_number_total 4452
_reflns_threshold_expression >2sigma(I)
_cod_data_source_file c2ob26979a.txt
_cod_data_source_block a20905a
_cod_depositor_comments
;
The following automatic conversions were performed:

'_symmetry_cell_setting' value 'Monoclinic' changed to 'monoclinic'
according to /home/saulius/struct/CIF-dictionaries/cif_core.dic
dictionary named 'cif_core.dic' version 2.4.2 from 2011-04-26.

Automatic conversion script
Id: cif_fix_values 1891 2012-01-12 08:04:46Z andrius 
;
_cod_original_sg_symbol_H-M P2(1)/c
_cod_database_code 7152786

loop_
_symmetry_equiv_pos_as_xyz
'x, y, z'
'-x, y+1/2, -z+1/2'
'-x, -y, -z'
'x, -y-1/2, z-1/2'

loop_
_atom_site_label
_atom_site_type_symbol
_atom_site_fract_x
_atom_site_fract_y
_atom_site_fract_z
_atom_site_U_iso_or_equiv
_atom_site_adp_type
_atom_site_occupancy
_atom_site_symmetry_multiplicity
_atom_site_calc_flag
_atom_site_refinement_flags
_atom_site_disorder_assembly
_atom_site_disorder_group
P1 P 0.12605(11) -0.1234(2) 0.30303(11) 0.0800(5) Uani 1 1 d . . .
O1 O 0.1504(3) -0.1519(6) 0.2189(3) 0.1212(19) Uani 1 1 d . A .
O2 O 0.1296(3) -0.2865(6) 0.3361(4) 0.1182(18) Uani 1 1 d . . .
O3 O 0.0571(3) -0.0407(6) 0.3085(4) 0.1158(19) Uani 1 1 d . . .
C1 C 0.4315(3) 0.0785(7) 0.5654(3) 0.0614(13) Uani 1 1 d . . .
C2 C 0.3999(4) -0.0531(7) 0.5861(4) 0.0715(16) Uani 1 1 d . . .
H2 H 0.4218 -0.1059 0.6319 0.086 Uiso 1 1 calc R . .
C3 C 0.3355(3) -0.1064(7) 0.5384(3) 0.0702(15) Uani 1 1 d . . .
H3 H 0.3128 -0.1954 0.5528 0.084 Uiso 1 1 calc R . .
C4 C 0.3028(3) -0.0312(6) 0.4689(3) 0.0563(13) Uani 1 1 d . . .
C5 C 0.2123(3) -0.0333(6) 0.3569(4) 0.0591(13) Uani 1 1 d . . .
C6 C 0.0980(7) -0.3332(14) 0.4016(8) 0.183(5) Uani 1 1 d . . .
H6A H 0.1325 -0.3024 0.4497 0.220 Uiso 1 1 calc R . .
H6B H 0.0490 -0.2801 0.4023 0.220 Uiso 1 1 calc R . .
C7 C 0.0839(12) -0.4783(11) 0.4085(10) 0.238(10) Uani 1 1 d . . .
H7A H 0.0601 -0.4958 0.4568 0.357 Uiso 1 1 calc R . .
H7B H 0.1322 -0.5329 0.4118 0.357 Uiso 1 1 calc R . .
H7C H 0.0493 -0.5115 0.3618 0.357 Uiso 1 1 calc R . .
C8 C 0.1232(11) -0.2463(19) 0.1610(9) 0.242(7) Uani 1 1 d DU . .
H8A H 0.1343 -0.3437 0.1858 0.290 Uiso 0.527(19) 1 calc PR A 1
H8B H 0.1595 -0.2360 0.1214 0.290 Uiso 0.527(19) 1 calc PR A 1
H8C H 0.0736 -0.2001 0.1405 0.290 Uiso 0.473(19) 1 d PR A 2
H8D H 0.1093 -0.3297 0.1938 0.290 Uiso 0.473(19) 1 d PR A 2
C9 C 0.0482(14) -0.269(3) 0.1106(15) 0.248(12) Uani 0.527(19) 1 d PDU A 1
H9A H 0.0471 -0.3665 0.0863 0.372 Uiso 0.527(19) 1 calc PR A 1
H9B H 0.0415 -0.1939 0.0687 0.372 Uiso 0.527(19) 1 calc PR A 1
H9C H 0.0069 -0.2606 0.1438 0.372 Uiso 0.527(19) 1 calc PR A 1
C9' C 0.140(2) -0.332(4) 0.0895(15) 0.258(14) Uani 0.473(19) 1 d PDU A 2
H9'D H 0.1016 -0.4090 0.0771 0.387 Uiso 0.473(19) 1 calc PR A 2
H9'E H 0.1910 -0.3781 0.1013 0.387 Uiso 0.473(19) 1 calc PR A 2
H9'F H 0.1400 -0.2664 0.0437 0.387 Uiso 0.473(19) 1 calc PR A 2
C10 C 0.2465(2) 0.1365(6) 0.1840(3) 0.0516(12) Uani 1 1 d . . .
C11 C 0.2175(3) 0.1956(6) 0.1100(3) 0.0593(13) Uani 1 1 d . . .
H11 H 0.2436 0.1808 0.0650 0.071 Uiso 1 1 calc R . .
C12 C 0.1500(3) 0.2764(6) 0.1030(3) 0.0610(14) Uani 1 1 d . . .
C13 C 0.1112(3) 0.2974(6) 0.1687(4) 0.0651(15) Uani 1 1 d . . .
H13 H 0.0645 0.3506 0.1632 0.078 Uiso 1 1 calc R . .
C14 C 0.1416(3) 0.2393(6) 0.2431(3) 0.0587(13) Uani 1 1 d . . .
H14 H 0.1161 0.2565 0.2883 0.070 Uiso 1 1 calc R . .
C15 C 0.2085(2) 0.1573(5) 0.2515(3) 0.0493(11) Uani 1 1 d . . .
C16 C 0.2996(2) 0.1848(6) 0.3758(3) 0.0477(11) Uani 1 1 d . . .
C17 C 0.3617(3) 0.4358(6) 0.3613(3) 0.0587(13) Uani 1 1 d . . .
C18 C 0.3304(4) 0.5518(7) 0.2959(4) 0.089(2) Uani 1 1 d . . .
H18A H 0.2778 0.5786 0.3027 0.133 Uiso 1 1 calc R . .
H18B H 0.3312 0.5093 0.2428 0.133 Uiso 1 1 calc R . .
H18C H 0.3628 0.6397 0.3015 0.133 Uiso 1 1 calc R . .
C19 C 0.4437(3) 0.3964(8) 0.3508(4) 0.0830(18) Uani 1 1 d . . .
H19A H 0.4445 0.3505 0.2985 0.125 Uiso 1 1 calc R . .
H19B H 0.4644 0.3278 0.3927 0.125 Uiso 1 1 calc R . .
H19C H 0.4750 0.4858 0.3542 0.125 Uiso 1 1 calc R . .
C20 C 0.3546(4) 0.5083(6) 0.4424(4) 0.0763(17) Uani 1 1 d . . .
H20A H 0.3008 0.5315 0.4456 0.115 Uiso 1 1 calc R . .
H20B H 0.3848 0.5990 0.4475 0.115 Uiso 1 1 calc R . .
H20C H 0.3737 0.4407 0.4855 0.115 Uiso 1 1 calc R . .
C21 C 0.3350(3) 0.1042(6) 0.4487(3) 0.0487(11) Uani 1 1 d . . .
C22 C 0.4007(3) 0.1567(6) 0.4993(3) 0.0563(12) Uani 1 1 d . . .
H22 H 0.4234 0.2470 0.4871 0.068 Uiso 1 1 calc R . .
Cl1 Cl 0.51362(9) 0.1468(2) 0.62430(10) 0.0885(5) Uani 1 1 d . . .
Cl2 Cl 0.11255(10) 0.3486(2) 0.00926(10) 0.0936(5) Uani 1 1 d . . .
I1 I 0.35042(2) 0.01618(5) 0.19351(2) 0.0798(2) Uani 1 1 d . . .
N1 N 0.2399(3) -0.0979(5) 0.4236(3) 0.0622(11) Uani 1 1 d . . .
N2 N 0.2396(2) 0.0969(4) 0.3290(2) 0.0495(9) Uani 1 1 d . . .
N3 N 0.3092(2) 0.3097(5) 0.3434(2) 0.0544(10) Uani 1 1 d . . .

loop_
_atom_site_aniso_label
_atom_site_aniso_U_11
_atom_site_aniso_U_22
_atom_site_aniso_U_33
_atom_site_aniso_U_23
_atom_site_aniso_U_13
_atom_site_aniso_U_12
P1 0.0771(11) 0.0772(12) 0.0820(12) 0.0014(9) -0.0036(9) -0.0366(9)
O1 0.152(5) 0.111(4) 0.097(4) -0.038(3) 0.002(3) -0.068(4)
O2 0.126(4) 0.100(4) 0.124(4) 0.002(3) -0.002(3) -0.062(3)
O3 0.061(3) 0.125(4) 0.158(5) 0.006(4) 0.003(3) -0.031(3)
C1 0.058(3) 0.070(4) 0.054(3) -0.002(3) 0.001(2) 0.003(3)
C2 0.077(4) 0.078(4) 0.057(3) 0.003(3) 0.000(3) 0.014(3)
C3 0.083(4) 0.064(4) 0.064(4) 0.011(3) 0.010(3) -0.006(3)
C4 0.062(3) 0.052(3) 0.056(3) -0.001(2) 0.013(2) -0.002(2)
C5 0.055(3) 0.057(3) 0.066(4) -0.009(3) 0.012(3) -0.014(2)
C6 0.167(10) 0.166(11) 0.219(13) 0.075(10) 0.032(9) -0.049(8)
C7 0.41(3) 0.085(7) 0.256(18) 0.025(8) 0.159(19) -0.057(10)
C8 0.32(2) 0.234(16) 0.155(12) -0.015(12) -0.011(13) -0.046(15)
C9 0.39(3) 0.20(2) 0.153(18) -0.071(16) 0.01(2) -0.04(2)
C9' 0.33(3) 0.26(3) 0.17(2) 0.03(2) -0.04(2) -0.08(2)
C10 0.036(2) 0.058(3) 0.060(3) -0.003(2) 0.004(2) 0.004(2)
C11 0.052(3) 0.073(4) 0.052(3) -0.003(3) 0.000(2) 0.007(3)
C12 0.055(3) 0.055(3) 0.068(4) -0.006(3) -0.011(3) -0.003(2)
C13 0.044(3) 0.060(3) 0.089(4) -0.006(3) -0.003(3) 0.004(2)
C14 0.045(3) 0.057(3) 0.076(4) -0.010(3) 0.015(2) -0.001(2)
C15 0.039(2) 0.052(3) 0.056(3) -0.007(2) 0.004(2) -0.006(2)
C16 0.042(2) 0.052(3) 0.049(3) -0.007(2) 0.009(2) -0.003(2)
C17 0.058(3) 0.059(3) 0.058(3) -0.001(3) 0.005(2) -0.021(3)
C18 0.098(5) 0.069(4) 0.093(5) 0.023(4) -0.010(4) -0.028(4)
C19 0.061(3) 0.106(5) 0.085(4) -0.005(4) 0.019(3) -0.023(3)
C20 0.088(4) 0.064(4) 0.076(4) -0.011(3) 0.007(3) -0.010(3)
C21 0.047(2) 0.054(3) 0.046(3) -0.004(2) 0.007(2) 0.001(2)
C22 0.053(3) 0.054(3) 0.060(3) -0.003(3) 0.003(2) -0.005(2)
Cl1 0.0725(9) 0.1078(13) 0.0771(10) -0.0024(9) -0.0199(8) -0.0031(9)
Cl2 0.0975(11) 0.0889(12) 0.0858(11) 0.0192(9) -0.0196(9) 0.0126(9)
I1 0.0606(3) 0.1070(4) 0.0716(3) -0.0026(2) 0.00744(19) 0.0316(2)
N1 0.067(3) 0.058(3) 0.061(3) 0.001(2) 0.007(2) -0.014(2)
N2 0.047(2) 0.048(2) 0.052(2) -0.0020(19) 0.0027(17) -0.0096(18)
N3 0.054(2) 0.054(3) 0.054(2) -0.002(2) 0.0045(18) -0.010(2)

loop_
_atom_type_symbol
_atom_type_description
_atom_type_scat_dispersion_real
_atom_type_scat_dispersion_imag
_atom_type_scat_source
C C 0.0033 0.0016 'International Tables Vol C Tables 4.2.6.8 and 6.1.1.4'
H H 0.0000 0.0000 'International Tables Vol C Tables 4.2.6.8 and 6.1.1.4'
N N 0.0061 0.0033 'International Tables Vol C Tables 4.2.6.8 and 6.1.1.4'
O O 0.0106 0.0060 'International Tables Vol C Tables 4.2.6.8 and 6.1.1.4'
Cl Cl 0.1484 0.1585 'International Tables Vol C Tables 4.2.6.8 and 6.1.1.4'
I I -0.4742 1.8119 'International Tables Vol C Tables 4.2.6.8 and 6.1.1.4'
P P 0.1023 0.0942 'International Tables Vol C Tables 4.2.6.8 and 6.1.1.4'

loop_
_geom_angle_atom_site_label_1
_geom_angle_atom_site_label_2
_geom_angle_atom_site_label_3
_geom_angle
O3 P1 O1 118.7(4)
O3 P1 O2 117.4(3)
O1 P1 O2 99.4(3)
O3 P1 C5 112.3(3)
O1 P1 C5 102.5(3)
O2 P1 C5 104.4(3)
C8 O1 P1 131.1(9)
C6 O2 P1 125.0(7)
C22 C1 C2 121.7(5)
C22 C1 Cl1 119.0(5)
C2 C1 Cl1 119.3(4)
C1 C2 C3 118.6(5)
C2 C3 C4 121.7(6)
N1 C4 C3 116.8(5)
N1 C4 C21 123.9(5)
C3 C4 C21 119.3(5)
N1 C5 N2 124.9(5)
N1 C5 P1 114.3(4)
N2 C5 P1 120.6(4)
C7 C6 O2 118.1(13)
O1 C8 C9 135.2(19)
O1 C8 C9' 146(2)
C9 C8 C9' 74.2(18)
C11 C10 C15 121.2(4)
C11 C10 I1 118.5(4)
C15 C10 I1 120.3(4)
C12 C11 C10 119.2(5)
C11 C12 C13 120.6(5)
C11 C12 Cl2 119.3(4)
C13 C12 Cl2 120.1(4)
C12 C13 C14 119.6(5)
C15 C14 C13 120.9(5)
C14 C15 C10 118.5(5)
C14 C15 N2 120.5(4)
C10 C15 N2 120.9(4)
N3 C16 N2 112.2(4)
N3 C16 C21 136.1(4)
N2 C16 C21 111.6(4)
N3 C17 C19 111.8(5)
N3 C17 C20 113.1(4)
C19 C17 C20 113.2(5)
N3 C17 C18 103.0(4)
C19 C17 C18 108.9(5)
C20 C17 C18 106.0(5)
C4 C21 C22 117.8(5)
C4 C21 C16 119.2(4)
C22 C21 C16 123.0(5)
C1 C22 C21 121.0(5)
C5 N1 C4 117.1(4)
C5 N2 C15 121.5(4)
C5 N2 C16 122.6(4)
C15 N2 C16 115.9(4)
C16 N3 C17 135.6(4)

loop_
_geom_bond_atom_site_label_1
_geom_bond_atom_site_label_2
_geom_bond_distance
P1 O3 1.414(6)
P1 O1 1.530(6)
P1 O2 1.553(6)
P1 C5 1.819(5)
O1 C8 1.317(15)
O2 C6 1.344(11)
C1 C22 1.348(7)
C1 C2 1.358(9)
C1 Cl1 1.723(6)
C2 C3 1.364(8)
C3 C4 1.387(8)
C4 N1 1.372(7)
C4 C21 1.388(7)
C5 N1 1.281(7)
C5 N2 1.357(6)
C6 C7 1.325(12)
C8 C9 1.458(10)
C8 C9' 1.475(10)
C10 C11 1.368(7)
C10 C15 1.381(6)
C10 I1 2.079(4)
C11 C12 1.362(7)
C12 C13 1.365(8)
C12 Cl2 1.727(6)
C13 C14 1.377(8)
C14 C15 1.359(6)
C15 N2 1.431(6)
C16 N3 1.257(6)
C16 N2 1.441(6)
C16 C21 1.469(7)
C17 N3 1.450(6)
C17 C19 1.492(8)
C17 C20 1.510(9)
C17 C18 1.545(8)
C21 C22 1.400(6)
